data_4073404
loop_
_publ_author_name
'Yang, Yi'
'Liu, Bo'
'Lv, Kui'
'Gao, Wei'
'Cui, Dongmei'
'Chen, Xuesi'
'Jing, Xiabin'

_publ_section_title
;
 Pyrrolide-Supported Lanthanide Alkyl Complexes. Influence of Ligands on
 Molecular Structure and Catalytic Activity toward Isoprene Polymerization
;
_journal_issue 18
_journal_name_full Organometallics
_journal_page_first 4575
_journal_paper_doi 10.1021/om7003095
_journal_volume 26
_journal_year 2007
_chemical_formula_sum 'C45 H66 Lu2 N8 Si2'
_chemical_formula_weight 1125.18
_chemical_name_systematic
; 
 ? 
;
_space_group_IT_number 96
_symmetry_cell_setting tetragonal
_symmetry_space_group_name_Hall 'P 4nw 2abw'
_symmetry_space_group_name_H-M 'P 43 21 2'
_atom_sites_solution_hydrogens geom
_atom_sites_solution_primary direct
_atom_sites_solution_secondary difmap
_audit_creation_method SHELXL-97
_cell_angle_alpha 90.00
_cell_angle_beta 90.00
_cell_angle_gamma 90.00
_cell_formula_units_Z 4
_cell_length_a 14.9571(7)
_cell_length_b 14.9571(7)
_cell_length_c 21.8098(14)
_cell_measurement_temperature 187(2)
_cell_volume 4879.2(4)
_computing_cell_refinement 'Bruker SMART'
_computing_data_collection 'Bruker SMART'
_computing_data_reduction 'Bruker SAINT'
_computing_molecular_graphics 'Bruker SHELXTL'
_computing_publication_material 'Bruker SHELXTL'
_computing_structure_refinement 'SHELXL-97 (Sheldrick, 1997)'
_computing_structure_solution 'SHELXS-97 (Sheldrick, 1990)'
_diffrn_ambient_temperature 187(2)
_diffrn_measured_fraction_theta_full 1.000
_diffrn_measured_fraction_theta_max 1.000
_diffrn_measurement_device_type 'CCD area detector'
_diffrn_measurement_method 'phi and omega scans'
_diffrn_radiation_monochromator graphite
_diffrn_radiation_source 'fine-focus sealed tube'
_diffrn_radiation_type MoK\a
_diffrn_radiation_wavelength 0.71073
_diffrn_reflns_av_R_equivalents 0.0578
_diffrn_reflns_av_sigmaI/netI 0.0315
_diffrn_reflns_limit_h_max 13
_diffrn_reflns_limit_h_min -18
_diffrn_reflns_limit_k_max 18
_diffrn_reflns_limit_k_min -18
_diffrn_reflns_limit_l_max 25
_diffrn_reflns_limit_l_min -26
_diffrn_reflns_number 27553
_diffrn_reflns_theta_full 26.04
_diffrn_reflns_theta_max 26.04
_diffrn_reflns_theta_min 1.65
_exptl_absorpt_coefficient_mu 4.110
_exptl_absorpt_correction_type none
_exptl_crystal_colour yellow
_exptl_crystal_density_diffrn 1.532
_exptl_crystal_density_method 'not measured'
_exptl_crystal_description block
_exptl_crystal_F_000 2248
_exptl_crystal_size_max 0.128
_exptl_crystal_size_mid 0.093
_exptl_crystal_size_min 0.074
_refine_diff_density_max 0.738
_refine_diff_density_min -0.537
_refine_diff_density_rms 0.069
_refine_ls_abs_structure_details 'Flack H D (1983), Acta Cryst. A39, 876-881'
_refine_ls_abs_structure_Flack -0.020(7)
_refine_ls_extinction_method none
_refine_ls_goodness_of_fit_ref 0.965
_refine_ls_hydrogen_treatment constr
_refine_ls_matrix_type full
_refine_ls_number_parameters 266
_refine_ls_number_reflns 4826
_refine_ls_number_restraints 0
_refine_ls_restrained_S_all 0.965
_refine_ls_R_factor_all 0.0205
_refine_ls_R_factor_gt 0.0184
_refine_ls_shift/su_max 0.005
_refine_ls_shift/su_mean 0.000
_refine_ls_structure_factor_coef Fsqd
_refine_ls_weighting_details 'calc w=1/[\s^2^(Fo^2^)+(0.0191P)^2^+0.0000P] where P=(Fo^2^+2Fc^2^)/3'
_refine_ls_weighting_scheme calc
_refine_ls_wR_factor_gt 0.0406
_refine_ls_wR_factor_ref 0.0411
_reflns_number_gt 4513
_reflns_number_total 4826
_reflns_threshold_expression >2sigma(I)
_cod_data_source_file om7003095-file002.cif
_cod_data_source_block complex4
_cod_depositor_comments
;
The following automatic conversions were performed:

'_symmetry_cell_setting' value 'Tetragonal' changed to 'tetragonal'
according to /home/saulius/struct/CIF-dictionaries/cif_core.dic
dictionary named 'cif_core.dic' version 2.4.1 from 2010-06-29.

Automatic conversion script
Id: cif_fix_values 1715 2011-07-08 13:25:40Z adriana 
;
_cod_original_sg_symbol_H-M P4(3)2(1)2
_cod_database_code 4073404

loop_
_symmetry_equiv_pos_as_xyz
'x, y, z'
'-x, -y, z+1/2'
'-y+1/2, x+1/2, z+3/4'
'y+1/2, -x+1/2, z+1/4'
'-x+1/2, y+1/2, -z+3/4'
'x+1/2, -y+1/2, -z+1/4'
'y, x, -z'
'-y, -x, -z+1/2'

loop_
_atom_site_label
_atom_site_type_symbol
_atom_site_fract_x
_atom_site_fract_y
_atom_site_fract_z
_atom_site_U_iso_or_equiv
_atom_site_adp_type
_atom_site_occupancy
_atom_site_symmetry_multiplicity
_atom_site_calc_flag
_atom_site_refinement_flags
Lu1 Lu 1.025035(7) 1.025035(7) 0.0000 0.02444(5) Uani 1 2 d S
Lu2 Lu 0.827468(7) 0.827468(7) 0.0000 0.02367(5) Uani 1 2 d S
Si1 Si 1.06956(8) 1.24702(7) 0.07855(6) 0.0478(3) Uani 1 1 d .
N3 N 0.79231(18) 0.94140(19) 0.07921(12) 0.0290(6) Uani 1 1 d .
N1 N 0.97789(17) 0.86633(17) 0.03529(11) 0.0269(6) Uani 1 1 d .
N2 N 0.67488(18) 0.80952(17) 0.03420(13) 0.0323(6) Uani 1 1 d .
C3 C 1.1279(2) 0.8748(2) 0.01724(15) 0.0376(8) Uani 1 1 d .
H3 H 1.1831 0.8709 -0.0023 0.045 Uiso 1 1 calc R
C1 C 1.0194(2) 0.8997(2) 0.08581(15) 0.0325(8) Uani 1 1 d .
H1 H 0.9902 0.9161 0.1218 0.039 Uiso 1 1 calc R
N4 N 0.85205(17) 0.72649(19) 0.08315(13) 0.0338(7) Uani 1 1 d .
C5 C 0.8117(2) 1.0224(2) 0.06596(17) 0.0315(8) Uani 1 1 d .
H5 H 0.8009 1.0674 0.0944 0.038 Uiso 1 1 calc R
C16 C 1.0593(3) 1.1247(2) 0.07757(17) 0.0442(10) Uani 1 1 d .
H16A H 1.0158 1.1118 0.1093 0.053 Uiso 1 1 calc R
H16B H 1.1161 1.1036 0.0934 0.053 Uiso 1 1 calc R
C6 C 0.7461(2) 0.9254(2) 0.13817(15) 0.0356(9) Uani 1 1 d .
H6A H 0.7464 0.9804 0.1618 0.043 Uiso 1 1 calc R
H6B H 0.7793 0.8810 0.1612 0.043 Uiso 1 1 calc R
C10 C 0.6448(2) 0.8032(2) 0.09754(16) 0.0376(9) Uani 1 1 d .
H10A H 0.6817 0.7601 0.1191 0.045 Uiso 1 1 calc R
H10B H 0.5837 0.7816 0.0982 0.045 Uiso 1 1 calc R
C7 C 0.6495(2) 0.8935(3) 0.13113(17) 0.0387(9) Uani 1 1 d .
C8 C 0.5936(2) 0.9643(2) 0.09911(18) 0.0452(10) Uani 1 1 d .
H8A H 0.6175 0.9752 0.0589 0.068 Uiso 1 1 calc R
H8B H 0.5950 1.0186 0.1225 0.068 Uiso 1 1 calc R
H8C H 0.5330 0.9438 0.0956 0.068 Uiso 1 1 calc R
C2 C 1.1112(2) 0.9063(2) 0.07663(17) 0.0398(9) Uani 1 1 d .
H2 H 1.1533 0.9274 0.1045 0.048 Uiso 1 1 calc R
C17 C 1.0930(3) 1.2957(3) 0.0017(2) 0.0745(14) Uani 1 1 d .
H17A H 1.1487 1.2728 -0.0134 0.112 Uiso 1 1 calc R
H17B H 1.0964 1.3596 0.0049 0.112 Uiso 1 1 calc R
H17C H 1.0458 1.2797 -0.0261 0.112 Uiso 1 1 calc R
C9 C 0.6121(3) 0.8785(3) 0.19576(17) 0.0566(12) Uani 1 1 d .
H9A H 0.6170 0.9328 0.2190 0.085 Uiso 1 1 calc R
H9B H 0.6454 0.8320 0.2157 0.085 Uiso 1 1 calc R
H9C H 0.5504 0.8613 0.1930 0.085 Uiso 1 1 calc R
C19 C 0.9642(3) 1.3016(3) 0.1081(2) 0.0849(17) Uani 1 1 d .
H19A H 0.9150 1.2864 0.0818 0.127 Uiso 1 1 calc R
H19B H 0.9719 1.3653 0.1086 0.127 Uiso 1 1 calc R
H19C H 0.9521 1.2808 0.1489 0.127 Uiso 1 1 calc R
C18 C 1.1654(3) 1.2819(3) 0.1288(2) 0.0791(16) Uani 1 1 d .
H18A H 1.1579 1.2565 0.1689 0.119 Uiso 1 1 calc R
H18B H 1.1668 1.3459 0.1318 0.119 Uiso 1 1 calc R
H18C H 1.2205 1.2610 0.1114 0.119 Uiso 1 1 calc R
C11 C 0.6152(2) 0.8146(2) -0.00768(18) 0.0371(9) Uani 1 1 d .
H11 H 0.5554 0.8063 0.0026 0.045 Uiso 1 1 calc R
C12 C 0.8735(2) 0.7272(3) 0.14324(15) 0.0382(8) Uani 1 1 d .
H12 H 0.8903 0.7782 0.1648 0.046 Uiso 1 1 calc R
C15 C 0.8328(2) 0.6386(2) 0.06968(19) 0.0357(9) Uani 1 1 d .
C14 C 0.8420(2) 0.5854(3) 0.12200(18) 0.0443(10) Uani 1 1 d .
H14 H 0.8328 0.5240 0.1247 0.053 Uiso 1 1 calc R
C13 C 0.8673(2) 0.6421(3) 0.16895(19) 0.0445(10) Uani 1 1 d .
H13 H 0.8780 0.6266 0.2096 0.053 Uiso 1 1 calc R
C4 C 1.04504(19) 0.85079(19) -0.00651(17) 0.0297(8) Uani 1 1 d .
C20 C 1.0736(3) -0.0736(3) 0.2500 0.0534(14) Uani 1 2 d S
H20 H 1.1176 -0.1176 0.2500 0.064 Uiso 1 2 calc SR
C21 C 1.0959(3) 0.0151(3) 0.23868(18) 0.0559(12) Uani 1 1 d .
H21 H 1.1549 0.0308 0.2305 0.067 Uiso 1 1 calc R
C23 C 0.9426(3) 0.0574(3) 0.2500 0.0585(16) Uani 1 2 d S
C22 C 1.0305(3) 0.0793(3) 0.23965(19) 0.0565(12) Uani 1 1 d .
H22 H 1.0460 0.1387 0.2332 0.068 Uiso 1 1 calc R
C24 C 0.8710(3) 0.1290(3) 0.2500 0.089(2) Uani 1 2 d S
H24A H 0.8282 0.1165 0.2183 0.134 Uiso 0.50 1 calc PR
H24B H 0.8980 0.1862 0.2426 0.134 Uiso 0.50 1 calc PR
H24C H 0.8414 0.1297 0.2891 0.134 Uiso 0.50 1 calc PR

loop_
_atom_site_aniso_label
_atom_site_aniso_U_11
_atom_site_aniso_U_22
_atom_site_aniso_U_33
_atom_site_aniso_U_23
_atom_site_aniso_U_13
_atom_site_aniso_U_12
Lu1 0.02199(6) 0.02199(6) 0.02935(9) 0.00192(7) -0.00192(7) -0.00423(7)
Lu2 0.01959(6) 0.01959(6) 0.03183(9) 0.00049(7) -0.00049(7) -0.00217(7)
Si1 0.0451(7) 0.0322(6) 0.0662(8) -0.0107(5) -0.0042(6) -0.0057(5)
N3 0.0252(16) 0.0277(16) 0.0340(14) -0.0004(13) 0.0009(13) -0.0018(12)
N1 0.0271(14) 0.0199(13) 0.0338(14) 0.0062(11) -0.0012(13) -0.0026(11)
N2 0.0288(16) 0.0223(15) 0.0457(16) -0.0025(13) 0.0046(14) -0.0022(12)
C3 0.0186(18) 0.030(2) 0.064(2) 0.0090(18) -0.0038(16) 0.0038(13)
C1 0.038(2) 0.0278(18) 0.0314(17) 0.0082(14) -0.0086(16) -0.0079(15)
N4 0.0257(15) 0.0313(16) 0.0445(16) 0.0061(14) 0.0018(12) -0.0009(12)
C5 0.0217(17) 0.0288(18) 0.044(2) -0.0062(16) -0.0002(15) -0.0011(14)
C16 0.060(3) 0.037(2) 0.036(2) -0.0007(17) -0.0063(18) -0.0067(19)
C6 0.036(2) 0.037(2) 0.0336(19) -0.0030(16) 0.0058(15) 0.0003(17)
C10 0.027(2) 0.030(2) 0.056(2) 0.0031(17) 0.0105(17) -0.0049(14)
C7 0.034(2) 0.036(2) 0.046(2) 0.0022(17) 0.0143(17) -0.0028(16)
C8 0.0263(19) 0.035(2) 0.074(3) -0.006(2) 0.0088(18) -0.0005(15)
C2 0.036(2) 0.030(2) 0.053(2) 0.0126(17) -0.0162(18) -0.0026(16)
C17 0.079(3) 0.045(2) 0.100(4) 0.028(3) 0.006(4) -0.003(2)
C9 0.060(3) 0.053(3) 0.057(2) 0.002(2) 0.027(2) -0.008(2)
C19 0.059(3) 0.075(4) 0.121(4) -0.045(3) 0.004(3) -0.002(3)
C18 0.070(4) 0.056(3) 0.111(4) -0.034(3) -0.028(3) -0.005(3)
C11 0.0199(15) 0.0249(16) 0.066(3) -0.0090(19) -0.0009(18) -0.0023(13)
C12 0.028(2) 0.042(2) 0.045(2) 0.0091(18) 0.0021(17) 0.0026(16)
C15 0.0188(17) 0.0295(18) 0.059(2) 0.0084(17) 0.0094(17) 0.0016(15)
C14 0.031(2) 0.034(2) 0.068(3) 0.0194(19) 0.0094(19) 0.0016(16)
C13 0.0259(19) 0.053(3) 0.054(2) 0.025(2) 0.0052(19) 0.0059(18)
C4 0.0236(15) 0.0202(15) 0.045(2) 0.0026(16) -0.0006(16) 0.0011(11)
C20 0.059(2) 0.059(2) 0.042(3) -0.007(3) -0.007(3) 0.018(3)
C21 0.054(3) 0.071(3) 0.043(3) -0.009(2) 0.000(2) 0.002(2)
C23 0.066(2) 0.066(2) 0.044(3) -0.013(3) -0.013(3) 0.017(3)
C22 0.078(3) 0.050(2) 0.042(3) -0.0047(19) -0.009(2) 0.001(2)
C24 0.085(3) 0.085(3) 0.098(5) -0.020(5) -0.020(5) 0.038(4)

loop_
_atom_type_symbol
_atom_type_description
_atom_type_scat_dispersion_real
_atom_type_scat_dispersion_imag
_atom_type_scat_source
C C 0.0033 0.0016 'International Tables Vol C Tables 4.2.6.8 and 6.1.1.4'
H H 0.0000 0.0000 'International Tables Vol C Tables 4.2.6.8 and 6.1.1.4'
N N 0.0061 0.0033 'International Tables Vol C Tables 4.2.6.8 and 6.1.1.4'
Si Si 0.0817 0.0704 'International Tables Vol C Tables 4.2.6.8 and 6.1.1.4'
Lu Lu -0.4720 5.8584 'International Tables Vol C Tables 4.2.6.8 and 6.1.1.4'

loop_
_geom_angle_atom_site_label_1
_geom_angle_atom_site_label_2
_geom_angle_atom_site_label_3
_geom_angle
_geom_angle_site_symmetry_1
_geom_angle_site_symmetry_3
C16 Lu1 C16 104.47(19) 7 .
C16 Lu1 N1 115.66(11) 7 7
C16 Lu1 N1 126.53(12) . 7
C16 Lu1 N1 126.53(12) 7 .
C16 Lu1 N1 115.66(11) . .
N1 Lu1 N1 65.81(11) 7 .
C16 Lu1 C4 96.13(13) 7 .
C16 Lu1 C4 130.83(12) . .
N1 Lu1 C4 79.54(9) 7 .
N1 Lu1 C4 30.56(9) . .
C16 Lu1 C4 130.83(12) 7 7
C16 Lu1 C4 96.13(13) . 7
N1 Lu1 C4 30.56(9) 7 7
N1 Lu1 C4 79.54(9) . 7
C4 Lu1 C4 103.23(13) . 7
C16 Lu1 C1 86.91(12) 7 7
C16 Lu1 C1 133.95(13) . 7
N1 Lu1 C1 30.04(8) 7 7
N1 Lu1 C1 89.32(9) . 7
C4 Lu1 C1 90.62(11) . 7
C4 Lu1 C1 48.72(11) 7 7
C16 Lu1 C1 133.95(13) 7 .
C16 Lu1 C1 86.91(12) . .
N1 Lu1 C1 89.32(9) 7 .
N1 Lu1 C1 30.04(8) . .
C4 Lu1 C1 48.72(11) . .
C4 Lu1 C1 90.62(11) 7 .
C1 Lu1 C1 116.98(14) 7 .
C16 Lu1 C3 85.42(12) 7 .
C16 Lu1 C3 107.62(13) . .
N1 Lu1 C3 109.32(10) 7 .
N1 Lu1 C3 50.48(10) . .
C4 Lu1 C3 29.88(10) . .
C4 Lu1 C3 129.88(11) 7 .
C1 Lu1 C3 117.81(11) 7 .
C1 Lu1 C3 48.95(11) . .
C16 Lu1 C3 107.62(13) 7 7
C16 Lu1 C3 85.42(12) . 7
N1 Lu1 C3 50.48(10) 7 7
N1 Lu1 C3 109.32(10) . 7
C4 Lu1 C3 129.88(11) . 7
C4 Lu1 C3 29.88(10) 7 7
C1 Lu1 C3 48.95(11) 7 7
C1 Lu1 C3 117.81(11) . 7
C3 Lu1 C3 159.04(16) . 7
C16 Lu1 C2 82.43(13) 7 7
C16 Lu1 C2 106.55(13) . 7
N1 Lu1 C2 50.04(10) 7 7
N1 Lu1 C2 115.62(10) . 7
C4 Lu1 C2 120.27(11) . 7
C4 Lu1 C2 48.76(11) 7 7
C1 Lu1 C2 29.73(11) 7 7
C1 Lu1 C2 137.54(11) . 7
C3 Lu1 C2 145.61(10) . 7
C3 Lu1 C2 29.46(10) 7 7
C16 Lu1 C2 106.55(13) 7 .
C16 Lu1 C2 82.43(13) . .
N1 Lu1 C2 115.62(10) 7 .
N1 Lu1 C2 50.04(10) . .
C4 Lu1 C2 48.76(11) . .
C4 Lu1 C2 120.27(11) 7 .
C1 Lu1 C2 137.54(11) 7 .
C1 Lu1 C2 29.73(11) . .
C3 Lu1 C2 29.46(10) . .
C3 Lu1 C2 145.61(10) 7 .
C2 Lu1 C2 165.64(16) 7 .
N4 Lu2 N4 140.46(13) 7 .
N4 Lu2 N2 80.84(9) 7 7
N4 Lu2 N2 69.77(10) . 7
N4 Lu2 N2 69.77(10) 7 .
N4 Lu2 N2 80.84(9) . .
N2 Lu2 N2 83.42(12) 7 .
N4 Lu2 N1 141.57(9) 7 .
N4 Lu2 N1 76.70(9) . .
N2 Lu2 N1 115.06(9) 7 .
N2 Lu2 N1 142.90(9) . .
N4 Lu2 N1 76.70(8) 7 7
N4 Lu2 N1 141.57(9) . 7
N2 Lu2 N1 142.90(9) 7 7
N2 Lu2 N1 115.06(9) . 7
N1 Lu2 N1 70.27(11) . 7
N4 Lu2 N3 86.46(9) 7 7
N4 Lu2 N3 106.78(9) . 7
N2 Lu2 N3 70.21(9) 7 7
N2 Lu2 N3 147.10(9) . 7
N1 Lu2 N3 68.79(8) . 7
N1 Lu2 N3 79.22(9) 7 7
N4 Lu2 N3 106.78(9) 7 .
N4 Lu2 N3 86.46(9) . .
N2 Lu2 N3 147.10(9) 7 .
N2 Lu2 N3 70.21(9) . .
N1 Lu2 N3 79.22(9) . .
N1 Lu2 N3 68.79(8) 7 .
N3 Lu2 N3 140.79(12) 7 .
C16 Si1 C17 113.28(19) . .
C16 Si1 C18 110.3(2) . .
C17 Si1 C18 105.9(2) . .
C16 Si1 C19 111.4(2) . .
C17 Si1 C19 107.2(2) . .
C18 Si1 C19 108.5(2) . .
C5 N3 C6 117.1(3) . .
C5 N3 Lu2 116.4(2) . .
C6 N3 Lu2 126.4(2) . .
C1 N1 C4 105.4(3) . .
C1 N1 Lu2 139.6(2) . .
C4 N1 Lu2 114.98(19) . .
C1 N1 Lu1 77.29(17) . .
C4 N1 Lu1 76.08(16) . .
Lu2 N1 Lu1 111.96(9) . .
C11 N2 C10 117.8(3) . .
C11 N2 Lu2 115.6(2) . .
C10 N2 Lu2 126.3(2) . .
C4 C3 C2 105.8(3) . .
C4 C3 Lu1 70.21(16) . .
C2 C3 Lu1 75.66(18) . .
C4 C3 H3 127.1 . .
C2 C3 H3 127.1 . .
Lu1 C3 H3 119.1 . .
N1 C1 C2 111.1(3) . .
N1 C1 Lu1 72.67(16) . .
C2 C1 Lu1 79.48(19) . .
N1 C1 H1 124.5 . .
C2 C1 H1 124.5 . .
Lu1 C1 H1 115.1 . .
C12 N4 C15 105.3(3) . .
C12 N4 Lu2 140.3(2) . .
C15 N4 Lu2 114.2(2) . .
N3 C5 C4 120.7(3) . 7
N3 C5 H5 119.7 . .
C4 C5 H5 119.7 7 .
Si1 C16 Lu1 132.0(2) . .
Si1 C16 H16A 104.2 . .
Lu1 C16 H16A 104.2 . .
Si1 C16 H16B 104.2 . .
Lu1 C16 H16B 104.2 . .
H16A C16 H16B 105.5 . .
N3 C6 C7 113.9(3) . .
N3 C6 H6A 108.8 . .
C7 C6 H6A 108.8 . .
N3 C6 H6B 108.8 . .
C7 C6 H6B 108.8 . .
H6A C6 H6B 107.7 . .
N2 C10 C7 112.4(3) . .
N2 C10 H10A 109.1 . .
C7 C10 H10A 109.1 . .
N2 C10 H10B 109.1 . .
C7 C10 H10B 109.1 . .
H10A C10 H10B 107.9 . .
C8 C7 C6 110.4(3) . .
C8 C7 C9 108.9(3) . .
C6 C7 C9 107.4(3) . .
C8 C7 C10 111.6(3) . .
C6 C7 C10 111.4(3) . .
C9 C7 C10 107.0(3) . .
C7 C8 H8A 109.5 . .
C7 C8 H8B 109.5 . .
H8A C8 H8B 109.5 . .
C7 C8 H8C 109.5 . .
H8A C8 H8C 109.5 . .
H8B C8 H8C 109.5 . .
C1 C2 C3 106.6(3) . .
C1 C2 Lu1 70.79(17) . .
C3 C2 Lu1 74.88(18) . .
C1 C2 H2 126.7 . .
C3 C2 H2 126.7 . .
Lu1 C2 H2 119.6 . .
Si1 C17 H17A 109.5 . .
Si1 C17 H17B 109.5 . .
H17A C17 H17B 109.5 . .
Si1 C17 H17C 109.5 . .
H17A C17 H17C 109.5 . .
H17B C17 H17C 109.5 . .
C7 C9 H9A 109.5 . .
C7 C9 H9B 109.5 . .
H9A C9 H9B 109.5 . .
C7 C9 H9C 109.5 . .
H9A C9 H9C 109.5 . .
H9B C9 H9C 109.5 . .
Si1 C19 H19A 109.5 . .
Si1 C19 H19B 109.5 . .
H19A C19 H19B 109.5 . .
Si1 C19 H19C 109.5 . .
H19A C19 H19C 109.5 . .
H19B C19 H19C 109.5 . .
Si1 C18 H18A 109.5 . .
Si1 C18 H18B 109.5 . .
H18A C18 H18B 109.5 . .
Si1 C18 H18C 109.5 . .
H18A C18 H18C 109.5 . .
H18B C18 H18C 109.5 . .
N2 C11 C15 121.2(3) . 7
N2 C11 H11 119.4 . .
C15 C11 H11 119.4 7 .
N4 C12 C13 111.5(4) . .
N4 C12 H12 124.2 . .
C13 C12 H12 124.2 . .
N4 C15 C14 110.4(4) . .
N4 C15 C11 118.5(3) . 7
C14 C15 C11 130.9(4) . 7
C13 C14 C15 106.4(3) . .
C13 C14 H14 126.8 . .
C15 C14 H14 126.8 . .
C14 C13 C12 106.3(3) . .
C14 C13 H13 126.9 . .
C12 C13 H13 126.9 . .
N1 C4 C3 111.1(3) . .
N1 C4 C5 119.1(3) . 7
C3 C4 C5 129.8(3) . 7
N1 C4 Lu1 73.35(16) . .
C3 C4 Lu1 79.91(18) . .
C5 C4 Lu1 114.7(2) 7 .
C21 C20 C21 119.3(5) . 8_665
C21 C20 H20 120.3 . .
C21 C20 H20 120.3 8_665 .
C22 C21 C20 119.6(5) . .
C22 C21 H21 120.2 . .
C20 C21 H21 120.2 . .
C22 C23 C22 118.8(5) . 8_665
C22 C23 C24 120.6(3) . .
C22 C23 C24 120.6(3) 8_665 .
C21 C22 C23 121.3(5) . .
C21 C22 H22 119.3 . .
C23 C22 H22 119.3 . .
C23 C24 H24A 109.5 . .
C23 C24 H24B 109.5 . .
H24A C24 H24B 109.5 . .
C23 C24 H24C 109.5 . .
H24A C24 H24C 109.5 . .
H24B C24 H24C 109.5 . .

loop_
_geom_bond_atom_site_label_1
_geom_bond_atom_site_label_2
_geom_bond_distance
_geom_bond_site_symmetry_2
Lu1 C16 2.312(4) 7
Lu1 C16 2.312(4) .
Lu1 N1 2.593(2) 7
Lu1 N1 2.593(2) .
Lu1 C4 2.627(3) .
Lu1 C4 2.627(3) 7
Lu1 C1 2.650(3) 7
Lu1 C1 2.650(3) .
Lu1 C3 2.749(3) .
Lu1 C3 2.749(3) 7
Lu1 C2 2.759(3) 7
Lu1 C2 2.759(3) .
Lu2 N4 2.389(3) 7
Lu2 N4 2.389(3) .
Lu2 N2 2.416(3) 7
Lu2 N2 2.416(3) .
Lu2 N1 2.448(3) .
Lu2 N1 2.448(3) 7
Lu2 N3 2.483(3) 7
Lu2 N3 2.483(3) .
Si1 C16 1.836(4) .
Si1 C17 1.861(4) .
Si1 C18 1.878(4) .
Si1 C19 1.887(5) .
N3 C5 1.279(4) .
N3 C6 1.479(4) .
N1 C1 1.360(4) .
N1 C4 1.376(4) .
N2 C11 1.280(4) .
N2 C10 1.456(4) .
C3 C4 1.391(5) .
C3 C2 1.400(5) .
C3 H3 0.9300 .
C1 C2 1.391(5) .
C1 H1 0.9300 .
N4 C12 1.349(4) .
N4 C15 1.377(4) .
C5 C4 1.462(5) 7
C5 H5 0.9300 .
C16 H16A 0.9700 .
C16 H16B 0.9700 .
C6 C7 1.529(5) .
C6 H6A 0.9700 .
C6 H6B 0.9700 .
C10 C7 1.538(5) .
C10 H10A 0.9700 .
C10 H10B 0.9700 .
C7 C8 1.519(5) .
C7 C9 1.533(5) .
C8 H8A 0.9600 .
C8 H8B 0.9600 .
C8 H8C 0.9600 .
C2 H2 0.9300 .
C17 H17A 0.9600 .
C17 H17B 0.9600 .
C17 H17C 0.9600 .
C9 H9A 0.9600 .
C9 H9B 0.9600 .
C9 H9C 0.9600 .
C19 H19A 0.9600 .
C19 H19B 0.9600 .
C19 H19C 0.9600 .
C18 H18A 0.9600 .
C18 H18B 0.9600 .
C18 H18C 0.9600 .
C11 C15 1.423(5) 7
C11 H11 0.9300 .
C12 C13 1.394(5) .
C12 H12 0.9300 .
C15 C14 1.398(5) .
C15 C11 1.423(5) 7
C14 C13 1.382(6) .
C14 H14 0.9300 .
C13 H13 0.9300 .
C4 C5 1.462(5) 7
C20 C21 1.390(5) .
C20 C21 1.390(5) 8_665
C20 H20 0.9300 .
C21 C22 1.371(5) .
C21 H21 0.9300 .
C23 C22 1.374(5) .
C23 C22 1.374(5) 8_665
C23 C24 1.514(8) .
C22 H22 0.9300 .
C24 H24A 0.9600 .
C24 H24B 0.9600 .
C24 H24C 0.9600 .
